data_7112037
loop_
_publ_author_name
'Xichen Xu'
'John S. Leszczynski'
'Savannah M. Mason'
'Peter Y. Zavalij'
'Michael P. Doyle'

_publ_section_title
;
 Expedient access to substituted 3-amino-2-cyclopentenones by
 dirhodium-catalyzed [3+2]-annulation of silylated ketene imines and
 enoldiazoacetates
;
_journal_name_full Chem.Commun.
_journal_page_first 2462
_journal_paper_doi 10.1039/c3cc48993k
_journal_volume 50
_journal_year 2014
_chemical_formula_moiety 'C20 H19 N O3'
_chemical_formula_sum 'C20 H19 N O3'
_chemical_formula_weight 321.36
_chemical_name_systematic
;
Organic compound, XXU
;
_space_group_crystal_system triclinic
_space_group_IT_number 2
_space_group_name_Hall '-P 1'
_space_group_name_H-M_alt 'P -1'
_symmetry_cell_setting triclinic
_symmetry_space_group_name_Hall '-P 1'
_symmetry_space_group_name_H-M 'P -1'
_atom_sites_solution_hydrogens mixed
_atom_sites_solution_primary direct
_atom_sites_solution_secondary difmap
_audit_creation_method 'SHELXL-2012 & ZCIF'
_cell_angle_alpha 102.7775(16)
_cell_angle_beta 103.9647(16)
_cell_angle_gamma 102.1013(16)
_cell_formula_units_Z 4
_cell_length_a 10.4622(11)
_cell_length_b 12.7512(13)
_cell_length_c 13.6245(14)
_cell_measurement_reflns_used 9550
_cell_measurement_temperature 150(2)
_cell_measurement_theta_max 30.5
_cell_measurement_theta_min 2.2
_cell_volume 1652.4(3)
_computing_cell_refinement Apex2
_computing_data_collection 'Apex2 (Bruker, 2010)'
_computing_data_reduction 'Apex2, Saint'
_computing_molecular_graphics 'XSHEL (Bruker, 2004)'
_computing_publication_material 'Apex2, SHELXL-2012'
_computing_structure_refinement 'ShelXL-2012 (Sheldrick, 2012)'
_computing_structure_solution 'ShelXS-97 (Sheldrick, 2008)'
_diffrn_ambient_temperature 150(2)
_diffrn_detector 'CCD area detector'
_diffrn_detector_area_resol_mean 8.333
_diffrn_measured_fraction_theta_full 1.000
_diffrn_measured_fraction_theta_max 0.999
_diffrn_measurement_device_type 'Bruker Smart Apex II diffractometer'
_diffrn_measurement_method '\f and \w scans'
_diffrn_measurement_specimen_support 'MiTeGen loop'
_diffrn_orient_matrix_type standard
_diffrn_orient_matrix_UB_11 0.0289316
_diffrn_orient_matrix_UB_12 0.0662905
_diffrn_orient_matrix_UB_13 0.0636534
_diffrn_orient_matrix_UB_21 0.0977927
_diffrn_orient_matrix_UB_22 -0.0007633
_diffrn_orient_matrix_UB_23 0.0110577
_diffrn_orient_matrix_UB_31 0.0106055
_diffrn_orient_matrix_UB_32 0.0511165
_diffrn_orient_matrix_UB_33 -0.0453587
_diffrn_radiation_monochromator graphite
_diffrn_radiation_type MoK\a
_diffrn_radiation_wavelength 0.71073
_diffrn_reflns_av_R_equivalents 0.0245
_diffrn_reflns_av_unetI/netI 0.0275
_diffrn_reflns_Laue_measured_fraction_full 1.000
_diffrn_reflns_Laue_measured_fraction_max 0.999
_diffrn_reflns_limit_h_max 13
_diffrn_reflns_limit_h_min -13
_diffrn_reflns_limit_k_max 16
_diffrn_reflns_limit_k_min -16
_diffrn_reflns_limit_l_max 17
_diffrn_reflns_limit_l_min -17
_diffrn_reflns_number 20066
_diffrn_reflns_point_group_measured_fraction_full 1.000
_diffrn_reflns_point_group_measured_fraction_max 0.999
_diffrn_reflns_theta_full 26.000
_diffrn_reflns_theta_max 27.500
_diffrn_reflns_theta_min 1.980
_diffrn_source 'sealed tube'
_exptl_absorpt_coefficient_mu 0.087
_exptl_absorpt_correction_T_max 0.992
_exptl_absorpt_correction_T_min 0.947
_exptl_absorpt_correction_type multi-scan
_exptl_absorpt_process_details 'SADABS (Sheldrick, 2008)'
_exptl_crystal_colour colourless
_exptl_crystal_density_diffrn 1.292
_exptl_crystal_density_method 'not measured'
_exptl_crystal_description prism
_exptl_crystal_F_000 680
_exptl_crystal_size_max 0.55
_exptl_crystal_size_mid 0.28
_exptl_crystal_size_min 0.09
_refine_diff_density_max 0.336
_refine_diff_density_min -0.223
_refine_diff_density_rms 0.040
_refine_ls_extinction_method none
_refine_ls_goodness_of_fit_ref 1.000
_refine_ls_hydrogen_treatment mixed
_refine_ls_matrix_type full
_refine_ls_number_parameters 497
_refine_ls_number_reflns 7602
_refine_ls_number_restraints 192
_refine_ls_restrained_S_all 1.001
_refine_ls_R_factor_all 0.0480
_refine_ls_R_factor_gt 0.0382
_refine_ls_shift/su_max 0.001
_refine_ls_shift/su_mean 0.000
_refine_ls_structure_factor_coef Fsqd
_refine_ls_weighting_details
;
 w=1/[\s^2^(Fo^2^)+(0.0100P)^2^+0.9793P]
 where P=(Fo^2^+2Fc^2^)/3
;
_refine_ls_weighting_scheme calc
_refine_ls_wR_factor_gt 0.0769
_refine_ls_wR_factor_ref 0.0820
_reflns_Friedel_coverage 0.000
_reflns_number_gt 6333
_reflns_number_total 7602
_reflns_threshold_expression 'I > 2\s(I)'
_cod_data_source_file c3cc48993k.txt
_cod_data_source_block 2467
_cod_depositor_comments
;
The following automatic conversions were performed:

'_symmetry_cell_setting' value 'Triclinic' changed to 'triclinic'
according to the built-in table from CIF Core dictionary named
'cif_core.dic' version 2.4.1 from 2010-06-29.

Automatic conversion script
Id: cif_fix_values 2281 2013-09-26 08:29:07Z andrius 
;
_cod_original_sg_symbol_H-M P-1
_cod_database_code 7112037
_shelx_space_group_comment
;
The symmetry employed for this shelxl refinement is uniquely defined
by the following loop, which should always be used as a source of
symmetry information in preference to the above space-group names.
They are only intended as comments.
;
_shelx_estimated_absorpt_t_min 0.954
_shelx_estimated_absorpt_t_max 0.992

loop_
_space_group_symop_operation_xyz
'x, y, z'
'-x, -y, -z'

loop_
_atom_site_label
_atom_site_type_symbol
_atom_site_fract_x
_atom_site_fract_y
_atom_site_fract_z
_atom_site_U_iso_or_equiv
_atom_site_adp_type
_atom_site_occupancy
_atom_site_site_symmetry_order
_atom_site_calc_flag
_atom_site_refinement_flags_posn
_atom_site_refinement_flags_adp
_atom_site_refinement_flags_occupancy
_atom_site_disorder_assembly
_atom_site_disorder_group
C1A C 0.58838(12) 0.27997(9) 0.65953(9) 0.0184(2) Uani 1 1 d . . . . .
C2A C 0.64186(12) 0.39610(9) 0.70245(9) 0.0183(2) Uani 1 1 d . . . . .
N2A N 0.58020(12) 0.46574(9) 0.74504(9) 0.0222(2) Uani 1 1 d . . . . .
H21A H 0.4929(16) 0.4379(12) 0.7422(11) 0.025(4) Uiso 1 1 d . . . . .
H22A H 0.6222(17) 0.5392(14) 0.7706(13) 0.038(4) Uiso 1 1 d . . . . .
C3A C 0.78867(12) 0.43711(9) 0.70060(10) 0.0196(2) Uani 1 1 d . . . . .
C4A C 0.81745(13) 0.32714(10) 0.64771(11) 0.0229(3) Uani 1 1 d . . . . .
H4A1 H 0.8403 0.3320 0.5821 0.028 Uiso 1 1 calc R U . . .
H4A2 H 0.8954 0.3136 0.6961 0.028 Uiso 1 1 calc R U . . .
C5A C 0.68805(12) 0.23353(9) 0.62294(9) 0.0181(2) Uani 1 1 d . . . . .
O5A O 0.67768(9) 0.13554(7) 0.57677(7) 0.02164(18) Uani 1 1 d . . . . .
C11A C 0.45261(12) 0.22274(10) 0.65972(9) 0.0199(2) Uani 1 1 d . . . . .
O11A O 0.36954(9) 0.27155(7) 0.68072(8) 0.0281(2) Uani 1 1 d . . . . .
O12A O 0.42730(9) 0.11052(7) 0.63677(7) 0.02217(19) Uani 1 1 d . . . . .
C13A C 0.29396(13) 0.04915(11) 0.63965(11) 0.0263(3) Uani 1 1 d . . . . .
H13A H 0.2643 -0.0261 0.5883 0.032 Uiso 1 1 calc R U . A 1
H13B H 0.2252 0.0892 0.6185 0.032 Uiso 1 1 calc R U . A 1
C14A C 0.29995(13) 0.03728(11) 0.74784(11) 0.0266(3) Uani 0.586(12) 1 d D U P B 1
C15A C 0.3173(14) 0.1247(5) 0.8355(5) 0.0338(17) Uani 0.586(12) 1 d D U P B 1
H15A H 0.3303 0.1987 0.8295 0.041 Uiso 0.586(12) 1 calc R U P B 1
C16A C 0.3161(17) 0.1063(6) 0.9317(5) 0.0374(12) Uani 0.586(12) 1 d D U P B 1
H16A H 0.3325 0.1673 0.9919 0.045 Uiso 0.586(12) 1 calc R U P B 1
C17A C 0.2909(7) -0.0019(5) 0.9389(5) 0.0472(12) Uani 0.586(12) 1 d D U P B 1
H17A H 0.2887 -0.0156 1.0043 0.057 Uiso 0.586(12) 1 calc R U P B 1
C18A C 0.2689(8) -0.0900(4) 0.8521(5) 0.0531(12) Uani 0.586(12) 1 d D U P B 1
H18A H 0.2511 -0.1641 0.8581 0.064 Uiso 0.586(12) 1 calc R U P B 1
C19A C 0.2725(7) -0.0723(3) 0.7559(5) 0.0387(11) Uani 0.586(12) 1 d D U P B 1
H19A H 0.2565 -0.1338 0.6961 0.046 Uiso 0.586(12) 1 calc R U P B 1
C14C C 0.29995(13) 0.03728(11) 0.74784(11) 0.0266(3) Uani 0.414(12) 1 d D U P B 2
C15C C 0.3065(18) 0.1306(7) 0.8276(7) 0.0238(15) Uani 0.414(12) 1 d D U P B 2
H15C H 0.3033 0.1990 0.8115 0.029 Uiso 0.414(12) 1 calc R U P B 2
C16C C 0.318(2) 0.1251(9) 0.9294(8) 0.0388(17) Uani 0.414(12) 1 d D U P B 2
H16C H 0.3166 0.1883 0.9812 0.047 Uiso 0.414(12) 1 calc R U P B 2
C17C C 0.3303(10) 0.0288(8) 0.9569(7) 0.0525(17) Uani 0.414(12) 1 d D U P B 2
H17C H 0.3399 0.0261 1.0274 0.063 Uiso 0.414(12) 1 calc R U P B 2
C18C C 0.3287(11) -0.0633(7) 0.8805(6) 0.0541(15) Uani 0.414(12) 1 d D U P B 2
H18C H 0.3358 -0.1304 0.8980 0.065 Uiso 0.414(12) 1 calc R U P B 2
C19C C 0.3169(10) -0.0580(6) 0.7785(6) 0.0426(15) Uani 0.414(12) 1 d D U P B 2
H19C H 0.3203 -0.1209 0.7277 0.051 Uiso 0.414(12) 1 calc R U P B 2
C31A C 0.88178(13) 0.48928(11) 0.81590(10) 0.0259(3) Uani 1 1 d . . . . .
H31A H 0.8652 0.4362 0.8567 0.039 Uiso 1 1 calc R U . . .
H31B H 0.8611 0.5583 0.8470 0.039 Uiso 1 1 calc R U . . .
H31C H 0.9781 0.5064 0.8172 0.039 Uiso 1 1 calc R U . . .
C32A C 0.80455(13) 0.52079(10) 0.63591(10) 0.0217(3) Uani 1 1 d . . . . .
C33A C 0.93500(15) 0.57003(13) 0.63326(14) 0.0385(4) Uani 1 1 d . . . . .
H33A H 1.0115 0.5520 0.6723 0.046 Uiso 1 1 calc R U . . .
C34A C 0.95602(17) 0.64506(13) 0.57468(14) 0.0420(4) Uani 1 1 d . . . . .
H34A H 1.0461 0.6773 0.5737 0.050 Uiso 1 1 calc R U . . .
C35A C 0.84631(17) 0.67269(11) 0.51806(11) 0.0336(3) Uani 1 1 d . . . . .
H35A H 0.8604 0.7250 0.4790 0.040 Uiso 1 1 calc R U . . .
C36A C 0.71590(16) 0.62370(12) 0.51866(11) 0.0344(3) Uani 1 1 d . . . . .
H36A H 0.6397 0.6417 0.4792 0.041 Uiso 1 1 calc R U . . .
C37A C 0.69521(14) 0.54783(11) 0.57692(11) 0.0289(3) Uani 1 1 d . . . . .
H37A H 0.6047 0.5142 0.5761 0.035 Uiso 1 1 calc R U . . .
C1B C 0.61288(12) 0.79137(9) 0.71216(10) 0.0191(2) Uani 1 1 d . . . . .
C2B C 0.65808(12) 0.88504(9) 0.67899(10) 0.0194(2) Uani 1 1 d . . . . .
N2B N 0.58539(12) 0.91867(9) 0.60565(9) 0.0228(2) Uani 1 1 d . . . . .
H21B H 0.4971(16) 0.8806(12) 0.5723(12) 0.026(4) Uiso 1 1 d . . . . .
H22B H 0.6173(17) 0.9827(14) 0.5947(13) 0.040(4) Uiso 1 1 d . . . . .
C3B C 0.80725(12) 0.94854(10) 0.74027(10) 0.0212(2) Uani 1 1 d . . . . .
C4B C 0.85530(13) 0.86388(10) 0.79655(11) 0.0264(3) Uani 1 1 d . . . . .
H4B1 H 0.9162 0.8293 0.7629 0.032 Uiso 1 1 calc R U . . .
H4B2 H 0.9060 0.9020 0.8719 0.032 Uiso 1 1 calc R U . . .
C5B C 0.72598(13) 0.77532(9) 0.78578(10) 0.0197(2) Uani 1 1 d . . . . .
O5B O 0.72696(9) 0.70243(7) 0.83236(7) 0.02410(19) Uani 1 1 d . . . . .
C11B C 0.47007(13) 0.72650(9) 0.67639(10) 0.0197(2) Uani 1 1 d . . . . .
O11B O 0.38073(9) 0.73597(7) 0.60522(7) 0.0266(2) Uani 1 1 d . . . . .
O12B O 0.44365(9) 0.65527(7) 0.73377(7) 0.02448(19) Uani 1 1 d . . . . .
C13B C 0.30038(13) 0.60056(10) 0.71480(11) 0.0247(3) Uani 1 1 d . . . . .
H13C H 0.2621 0.5454 0.6440 0.030 Uiso 1 1 calc R U . . .
H13D H 0.2473 0.6563 0.7184 0.030 Uiso 1 1 calc R U . . .
C14B C 0.29293(13) 0.54261(10) 0.79922(10) 0.0227(3) Uani 1 1 d . . . . .
C15B C 0.36883(15) 0.59643(11) 0.90416(11) 0.0320(3) Uani 1 1 d . . . . .
H15B H 0.4281 0.6699 0.9228 0.038 Uiso 1 1 calc R U . . .
C16B C 0.35853(17) 0.54360(13) 0.98163(12) 0.0381(3) Uani 1 1 d . . . . .
H16B H 0.4114 0.5807 1.0530 0.046 Uiso 1 1 calc R U . . .
C17B C 0.27128(16) 0.43664(13) 0.95545(13) 0.0366(3) Uani 1 1 d . . . . .
H17B H 0.2639 0.4007 1.0087 0.044 Uiso 1 1 calc R U . . .
C18B C 0.19546(15) 0.38293(12) 0.85182(13) 0.0342(3) Uani 1 1 d . . . . .
H18B H 0.1351 0.3099 0.8337 0.041 Uiso 1 1 calc R U . . .
C19B C 0.20680(14) 0.43509(11) 0.77349(11) 0.0270(3) Uani 1 1 d . . . . .
H19B H 0.1554 0.3970 0.7020 0.032 Uiso 1 1 calc R U . . .
C31B C 0.89032(14) 0.97605(11) 0.66548(11) 0.0287(3) Uani 1 1 d . . . . .
H31D H 0.8569 1.0296 0.6319 0.043 Uiso 1 1 calc R U . . .
H31E H 0.8795 0.9073 0.6111 0.043 Uiso 1 1 calc R U . . .
H31F H 0.9875 1.0087 0.7059 0.043 Uiso 1 1 calc R U . . .
C32B C 0.81653(13) 1.05722(10) 0.82139(10) 0.0212(2) Uani 1 1 d . . . . .
C33B C 0.94465(14) 1.11763(11) 0.89415(11) 0.0286(3) Uani 1 1 d . . . . .
H33B H 1.0222 1.0906 0.8920 0.034 Uiso 1 1 calc R U . . .
C34B C 0.96007(15) 1.21636(11) 0.96946(11) 0.0332(3) Uani 1 1 d . . . . .
H34B H 1.0476 1.2560 1.0186 0.040 Uiso 1 1 calc R U . . .
C35B C 0.84799(16) 1.25720(11) 0.97315(11) 0.0323(3) Uani 1 1 d . . . . .
H35B H 0.8584 1.3251 1.0242 0.039 Uiso 1 1 calc R U . . .
C36B C 0.72064(15) 1.19807(11) 0.90173(11) 0.0299(3) Uani 1 1 d . . . . .
H36B H 0.6434 1.2255 0.9040 0.036 Uiso 1 1 calc R U . . .
C37B C 0.70503(13) 1.09862(10) 0.82655(10) 0.0241(3) Uani 1 1 d . . . . .
H37B H 0.6170 1.0587 0.7783 0.029 Uiso 1 1 calc R U . . .

loop_
_atom_site_aniso_label
_atom_site_aniso_U_11
_atom_site_aniso_U_22
_atom_site_aniso_U_33
_atom_site_aniso_U_23
_atom_site_aniso_U_13
_atom_site_aniso_U_12
C1A 0.0210(6) 0.0162(5) 0.0188(6) 0.0070(4) 0.0061(5) 0.0049(4)
C2A 0.0218(6) 0.0181(5) 0.0171(6) 0.0084(5) 0.0056(5) 0.0066(4)
N2A 0.0250(6) 0.0168(5) 0.0276(6) 0.0069(4) 0.0112(5) 0.0071(4)
C3A 0.0204(6) 0.0153(5) 0.0232(6) 0.0058(5) 0.0068(5) 0.0049(4)
C4A 0.0218(6) 0.0165(5) 0.0305(7) 0.0051(5) 0.0096(5) 0.0050(5)
C5A 0.0223(6) 0.0170(5) 0.0161(6) 0.0080(4) 0.0047(5) 0.0055(4)
O5A 0.0275(5) 0.0145(4) 0.0239(5) 0.0056(3) 0.0091(4) 0.0061(3)
C11A 0.0237(6) 0.0186(5) 0.0196(6) 0.0094(5) 0.0068(5) 0.0057(5)
O11A 0.0261(5) 0.0244(4) 0.0434(6) 0.0172(4) 0.0173(4) 0.0110(4)
O12A 0.0239(4) 0.0163(4) 0.0272(5) 0.0070(3) 0.0114(4) 0.0025(3)
C13A 0.0226(6) 0.0221(6) 0.0310(7) 0.0065(5) 0.0094(5) -0.0011(5)
C14A 0.0246(6) 0.0266(6) 0.0364(7) 0.0151(6) 0.0167(6) 0.0083(5)
C15A 0.037(3) 0.0275(19) 0.038(3) 0.0154(17) 0.0103(19) 0.0060(17)
C16A 0.048(2) 0.044(3) 0.0307(18) 0.0166(16) 0.0241(16) 0.014(3)
C17A 0.068(3) 0.047(3) 0.047(2) 0.0318(19) 0.034(2) 0.019(2)
C18A 0.083(3) 0.0349(18) 0.058(3) 0.0288(17) 0.035(2) 0.018(2)
C19A 0.055(3) 0.0288(15) 0.046(2) 0.0198(14) 0.0272(19) 0.0149(15)
C14C 0.0246(6) 0.0266(6) 0.0364(7) 0.0151(6) 0.0167(6) 0.0083(5)
C15C 0.028(3) 0.029(3) 0.023(2) 0.0140(19) 0.015(2) 0.010(2)
C16C 0.043(3) 0.040(3) 0.042(3) 0.022(2) 0.018(2) 0.012(3)
C17C 0.070(4) 0.054(4) 0.044(3) 0.028(2) 0.029(3) 0.012(3)
C18C 0.078(4) 0.046(3) 0.056(3) 0.036(2) 0.027(3) 0.025(3)
C19C 0.058(4) 0.033(2) 0.052(3) 0.019(2) 0.028(2) 0.024(2)
C31A 0.0252(7) 0.0237(6) 0.0254(7) 0.0050(5) 0.0039(5) 0.0064(5)
C32A 0.0270(6) 0.0161(5) 0.0230(6) 0.0050(5) 0.0096(5) 0.0058(5)
C33A 0.0285(7) 0.0405(8) 0.0545(10) 0.0285(8) 0.0143(7) 0.0086(6)
C34A 0.0377(9) 0.0394(8) 0.0548(10) 0.0254(8) 0.0203(8) 0.0029(7)
C35A 0.0542(9) 0.0229(6) 0.0287(7) 0.0117(6) 0.0189(7) 0.0089(6)
C36A 0.0447(9) 0.0365(8) 0.0279(7) 0.0164(6) 0.0110(6) 0.0158(7)
C37A 0.0298(7) 0.0315(7) 0.0265(7) 0.0127(6) 0.0084(6) 0.0064(6)
C1B 0.0224(6) 0.0151(5) 0.0207(6) 0.0062(4) 0.0066(5) 0.0057(4)
C2B 0.0240(6) 0.0152(5) 0.0192(6) 0.0040(4) 0.0074(5) 0.0056(4)
N2B 0.0261(6) 0.0164(5) 0.0229(6) 0.0091(4) 0.0024(5) 0.0020(4)
C3B 0.0207(6) 0.0174(5) 0.0256(6) 0.0092(5) 0.0055(5) 0.0042(5)
C4B 0.0220(6) 0.0214(6) 0.0362(8) 0.0142(5) 0.0044(6) 0.0058(5)
C5B 0.0239(6) 0.0151(5) 0.0206(6) 0.0041(4) 0.0074(5) 0.0068(4)
O5B 0.0283(5) 0.0181(4) 0.0267(5) 0.0110(4) 0.0051(4) 0.0069(3)
C11B 0.0252(6) 0.0144(5) 0.0206(6) 0.0054(4) 0.0079(5) 0.0062(4)
O11B 0.0252(5) 0.0249(4) 0.0263(5) 0.0114(4) 0.0017(4) 0.0023(4)
O12B 0.0203(4) 0.0244(4) 0.0331(5) 0.0168(4) 0.0089(4) 0.0052(3)
C13B 0.0197(6) 0.0242(6) 0.0317(7) 0.0122(5) 0.0084(5) 0.0040(5)
C14B 0.0219(6) 0.0226(6) 0.0302(7) 0.0109(5) 0.0135(5) 0.0096(5)
C15B 0.0386(8) 0.0261(7) 0.0323(8) 0.0098(6) 0.0122(6) 0.0074(6)
C16B 0.0497(9) 0.0418(8) 0.0284(8) 0.0133(7) 0.0149(7) 0.0176(7)
C17B 0.0462(9) 0.0419(8) 0.0427(9) 0.0275(7) 0.0281(7) 0.0226(7)
C18B 0.0360(8) 0.0278(7) 0.0495(9) 0.0204(7) 0.0223(7) 0.0101(6)
C19B 0.0251(7) 0.0249(6) 0.0345(7) 0.0107(6) 0.0133(6) 0.0071(5)
C31B 0.0280(7) 0.0256(6) 0.0356(8) 0.0113(6) 0.0139(6) 0.0066(5)
C32B 0.0237(6) 0.0172(5) 0.0215(6) 0.0094(5) 0.0053(5) 0.0012(5)
C33B 0.0238(7) 0.0258(6) 0.0326(7) 0.0103(6) 0.0041(6) 0.0028(5)
C34B 0.0312(7) 0.0255(7) 0.0301(7) 0.0062(6) -0.0017(6) -0.0045(6)
C35B 0.0435(8) 0.0214(6) 0.0252(7) 0.0041(5) 0.0053(6) 0.0036(6)
C36B 0.0352(8) 0.0272(7) 0.0268(7) 0.0063(5) 0.0074(6) 0.0112(6)
C37B 0.0249(6) 0.0228(6) 0.0217(6) 0.0073(5) 0.0034(5) 0.0037(5)

loop_
_atom_type_symbol
_atom_type_description
_atom_type_scat_dispersion_real
_atom_type_scat_dispersion_imag
_atom_type_scat_source
C C 0.0033 0.0016 'International Tables Vol C Tables 4.2.6.8 and 6.1.1.4'
H H 0.0000 0.0000 'International Tables Vol C Tables 4.2.6.8 and 6.1.1.4'
N N 0.0061 0.0033 'International Tables Vol C Tables 4.2.6.8 and 6.1.1.4'
O O 0.0106 0.0060 'International Tables Vol C Tables 4.2.6.8 and 6.1.1.4'

loop_
_geom_angle_atom_site_label_1
_geom_angle_atom_site_label_2
_geom_angle_atom_site_label_3
_geom_angle
C2A C1A C5A 109.73(10)
C2A C1A C11A 121.15(11)
C5A C1A C11A 129.08(10)
N2A C2A C1A 126.52(11)
N2A C2A C3A 121.14(10)
C1A C2A C3A 112.27(10)
C2A N2A H21A 117.7(9)
C2A N2A H22A 120.5(11)
H21A N2A H22A 121.5(14)
C2A C3A C32A 112.89(10)
C2A C3A C31A 108.05(10)
C32A C3A C31A 111.03(10)
C2A C3A C4A 102.46(9)
C32A C3A C4A 110.64(10)
C31A C3A C4A 111.48(10)
C5A C4A C3A 106.82(10)
C5A C4A H4A1 110.4
C3A C4A H4A1 110.4
C5A C4A H4A2 110.4
C3A C4A H4A2 110.4
H4A1 C4A H4A2 108.6
O5A C5A C1A 129.25(11)
O5A C5A C4A 122.06(11)
C1A C5A C4A 108.68(10)
O11A C11A O12A 122.69(11)
O11A C11A C1A 123.36(11)
O12A C11A C1A 113.94(10)
C11A O12A C13A 116.17(10)
O12A C13A C14A 111.53(11)
O12A C13A H13A 109.3
C14A C13A H13A 109.3
O12A C13A H13B 109.3
C14A C13A H13B 109.3
H13A C13A H13B 108.0
C15A C14A C19A 118.9(4)
C15A C14A C13A 124.8(3)
C19A C14A C13A 116.0(2)
C16A C15A C14A 121.3(5)
C16A C15A H15A 119.3
C14A C15A H15A 119.3
C17A C16A C15A 119.1(5)
C17A C16A H16A 120.4
C15A C16A H16A 120.4
C18A C17A C16A 120.4(4)
C18A C17A H17A 119.8
C16A C17A H17A 119.8
C17A C18A C19A 121.0(4)
C17A C18A H18A 119.5
C19A C18A H18A 119.5
C18A C19A C14A 119.2(4)
C18A C19A H19A 120.4
C14A C19A H19A 120.4
C3A C31A H31A 109.5
C3A C31A H31B 109.5
H31A C31A H31B 109.5
C3A C31A H31C 109.5
H31A C31A H31C 109.5
H31B C31A H31C 109.5
C37A C32A C33A 117.69(12)
C37A C32A C3A 123.59(11)
C33A C32A C3A 118.68(12)
C32A C33A C34A 121.49(14)
C32A C33A H33A 119.3
C34A C33A H33A 119.3
C35A C34A C33A 120.05(14)
C35A C34A H34A 120.0
C33A C34A H34A 120.0
C34A C35A C36A 119.33(13)
C34A C35A H35A 120.3
C36A C35A H35A 120.3
C35A C36A C37A 120.41(14)
C35A C36A H36A 119.8
C37A C36A H36A 119.8
C32A C37A C36A 121.01(13)
C32A C37A H37A 119.5
C36A C37A H37A 119.5
C2B C1B C5B 109.90(10)
C2B C1B C11B 122.10(11)
C5B C1B C11B 127.97(10)
N2B C2B C1B 126.42(12)
N2B C2B C3B 121.82(10)
C1B C2B C3B 111.76(10)
C2B N2B H21B 119.7(9)
C2B N2B H22B 121.2(11)
H21B N2B H22B 118.5(14)
C2B C3B C32B 110.88(10)
C2B C3B C31B 111.28(11)
C32B C3B C31B 109.64(10)
C2B C3B C4B 101.93(9)
C32B C3B C4B 110.76(10)
C31B C3B C4B 112.16(11)
C5B C4B C3B 106.30(10)
C5B C4B H4B1 110.5
C3B C4B H4B1 110.5
C5B C4B H4B2 110.5
C3B C4B H4B2 110.5
H4B1 C4B H4B2 108.7
O5B C5B C1B 129.10(11)
O5B C5B C4B 122.73(11)
C1B C5B C4B 108.14(10)
O11B C11B O12B 122.43(11)
O11B C11B C1B 125.19(11)
O12B C11B C1B 112.34(10)
C11B O12B C13B 115.91(10)
O12B C13B C14B 107.01(10)
O12B C13B H13C 110.3
C14B C13B H13C 110.3
O12B C13B H13D 110.3
C14B C13B H13D 110.3
H13C C13B H13D 108.6
C19B C14B C15B 118.93(12)
C19B C14B C13B 120.19(12)
C15B C14B C13B 120.86(11)
C16B C15B C14B 120.45(13)
C16B C15B H15B 119.8
C14B C15B H15B 119.8
C15B C16B C17B 120.28(15)
C15B C16B H16B 119.9
C17B C16B H16B 119.9
C18B C17B C16B 119.63(13)
C18B C17B H17B 120.2
C16B C17B H17B 120.2
C17B C18B C19B 120.31(13)
C17B C18B H18B 119.8
C19B C18B H18B 119.8
C14B C19B C18B 120.40(14)
C14B C19B H19B 119.8
C18B C19B H19B 119.8
C3B C31B H31D 109.5
C3B C31B H31E 109.5
H31D C31B H31E 109.5
C3B C31B H31F 109.5
H31D C31B H31F 109.5
H31E C31B H31F 109.5
C37B C32B C33B 118.21(12)
C37B C32B C3B 123.66(11)
C33B C32B C3B 118.13(12)
C34B C33B C32B 121.03(13)
C34B C33B H33B 119.5
C32B C33B H33B 119.5
C35B C34B C33B 120.13(13)
C35B C34B H34B 119.9
C33B C34B H34B 119.9
C36B C35B C34B 119.38(13)
C36B C35B H35B 120.3
C34B C35B H35B 120.3
C35B C36B C37B 120.47(13)
C35B C36B H36B 119.8
C37B C36B H36B 119.8
C32B C37B C36B 120.77(12)
C32B C37B H37B 119.6
C36B C37B H37B 119.6

loop_
_geom_bond_atom_site_label_1
_geom_bond_atom_site_label_2
_geom_bond_distance
C1A C2A 1.3997(16)
C1A C5A 1.4373(17)
C1A C11A 1.4554(16)
C2A N2A 1.3170(16)
C2A C3A 1.5234(16)
N2A H21A 0.896(15)
N2A H22A 0.895(17)
C3A C32A 1.5347(16)
C3A C31A 1.5449(17)
C3A C4A 1.5527(16)
C4A C5A 1.5150(16)
C4A H4A1 0.9900
C4A H4A2 0.9900
C5A O5A 1.2374(14)
C11A O11A 1.2218(15)
C11A O12A 1.3485(14)
O12A C13A 1.4637(14)
C13A C14A 1.5025(19)
C13A H13A 0.9900
C13A H13B 0.9900
C14A C15A 1.387(5)
C14A C19A 1.401(4)
C15A C16A 1.383(5)
C15A H15A 0.9500
C16A C17A 1.379(5)
C16A H16A 0.9500
C17A C18A 1.374(5)
C17A H17A 0.9500
C18A C19A 1.386(5)
C18A H18A 0.9500
C19A H19A 0.9500
C31A H31A 0.9800
C31A H31B 0.9800
C31A H31C 0.9800
C32A C37A 1.3849(18)
C32A C33A 1.3902(19)
C33A C34A 1.391(2)
C33A H33A 0.9500
C34A C35A 1.378(2)
C34A H34A 0.9500
C35A C36A 1.379(2)
C35A H35A 0.9500
C36A C37A 1.3955(18)
C36A H36A 0.9500
C37A H37A 0.9500
C1B C2B 1.3998(16)
C1B C5B 1.4380(17)
C1B C11B 1.4513(17)
C2B N2B 1.3115(16)
C2B C3B 1.5266(17)
N2B H21B 0.899(16)
N2B H22B 0.874(17)
C3B C32B 1.5380(17)
C3B C31B 1.5409(18)
C3B C4B 1.5537(16)
C4B C5B 1.5224(17)
C4B H4B1 0.9900
C4B H4B2 0.9900
C5B O5B 1.2362(14)
C11B O11B 1.2207(15)
C11B O12B 1.3511(14)
O12B C13B 1.4474(15)
C13B C14B 1.5067(17)
C13B H13C 0.9900
C13B H13D 0.9900
C14B C19B 1.3897(17)
C14B C15B 1.391(2)
C15B C16B 1.385(2)
C15B H15B 0.9500
C16B C17B 1.388(2)
C16B H16B 0.9500
C17B C18B 1.377(2)
C17B H17B 0.9500
C18B C19B 1.3919(19)
C18B H18B 0.9500
C19B H19B 0.9500
C31B H31D 0.9800
C31B H31E 0.9800
C31B H31F 0.9800
C32B C37B 1.3877(18)
C32B C33B 1.4003(18)
C33B C34B 1.388(2)
C33B H33B 0.9500
C34B C35B 1.386(2)
C34B H34B 0.9500
C35B C36B 1.385(2)
C35B H35B 0.9500
C36B C37B 1.3935(18)
C36B H36B 0.9500
C37B H37B 0.9500

loop_
_geom_hbond_atom_site_label_D
_geom_hbond_atom_site_label_H
_geom_hbond_atom_site_label_A
_geom_hbond_distance_DH
_geom_hbond_distance_HA
_geom_hbond_distance_DA
_geom_hbond_angle_DHA
_geom_hbond_site_symmetry_A
N2B H21B O5A 0.899(16) 2.319(15) 3.0612(14) 139.9(12) 2_666
N2B H21B O11B 0.899(16) 2.184(15) 2.8121(14) 126.4(12) .
N2A H21A O11A 0.896(15) 2.101(15) 2.7525(15) 128.9(12) .
N2B H22B O5A 0.874(17) 2.006(17) 2.8775(13) 174.2(16) 1_565
N2A H22A O5B 0.895(17) 2.016(17) 2.9101(14) 176.6(15) .

loop_
_geom_torsion_atom_site_label_1
_geom_torsion_atom_site_label_2
_geom_torsion_atom_site_label_3
_geom_torsion_atom_site_label_4
_geom_torsion
C5A C1A C2A N2A -178.80(11)
C11A C1A C2A N2A -0.94(19)
C5A C1A C2A C3A -1.75(14)
C11A C1A C2A C3A 176.11(10)
N2A C2A C3A C32A -62.96(15)
C1A C2A C3A C32A 119.81(11)
N2A C2A C3A C31A 60.21(14)
C1A C2A C3A C31A -117.02(11)
N2A C2A C3A C4A 178.02(11)
C1A C2A C3A C4A 0.79(13)
C2A C3A C4A C5A 0.40(12)
C32A C3A C4A C5A -120.18(11)
C31A C3A C4A C5A 115.74(11)
C2A C1A C5A O5A -176.78(12)
C11A C1A C5A O5A 5.6(2)
C2A C1A C5A C4A 1.96(14)
C11A C1A C5A C4A -175.68(12)
C3A C4A C5A O5A 177.43(11)
C3A C4A C5A C1A -1.43(13)
C2A C1A C11A O11A 12.01(19)
C5A C1A C11A O11A -170.59(12)
C2A C1A C11A O12A -166.63(11)
C5A C1A C11A O12A 10.78(18)
O11A C11A O12A C13A -0.79(17)
C1A C11A O12A C13A 177.86(10)
C11A O12A C13A C14A -89.20(13)
O12A C13A C14A C15A 69.2(7)
O12A C13A C14A C19A -117.2(3)
C19A C14A C15A C16A 3.9(15)
C13A C14A C15A C16A 177.3(10)
C14A C15A C16A C17A -3(2)
C15A C16A C17A C18A 0.8(17)
C16A C17A C18A C19A 0.4(10)
C17A C18A C19A C14A 0.5(7)
C15A C14A C19A C18A -2.6(8)
C13A C14A C19A C18A -176.6(3)
C2A C3A C32A C37A -6.00(17)
C31A C3A C32A C37A -127.51(13)
C4A C3A C32A C37A 108.15(14)
C2A C3A C32A C33A 176.06(12)
C31A C3A C32A C33A 54.55(16)
C4A C3A C32A C33A -69.79(15)
C37A C32A C33A C34A 0.8(2)
C3A C32A C33A C34A 178.89(14)
C32A C33A C34A C35A 0.4(3)
C33A C34A C35A C36A -1.2(2)
C34A C35A C36A C37A 0.7(2)
C33A C32A C37A C36A -1.3(2)
C3A C32A C37A C36A -179.27(12)
C35A C36A C37A C32A 0.6(2)
C5B C1B C2B N2B 173.85(12)
C11B C1B C2B N2B -8.0(2)
C5B C1B C2B C3B -6.86(14)
C11B C1B C2B C3B 171.32(11)
N2B C2B C3B C32B 74.24(15)
C1B C2B C3B C32B -105.09(11)
N2B C2B C3B C31B -48.09(16)
C1B C2B C3B C31B 132.59(11)
N2B C2B C3B C4B -167.83(12)
C1B C2B C3B C4B 12.84(14)
C2B C3B C4B C5B -13.58(13)
C32B C3B C4B C5B 104.44(12)
C31B C3B C4B C5B -132.70(11)
C2B C1B C5B O5B 179.74(12)
C11B C1B C5B O5B 1.7(2)
C2B C1B C5B C4B -2.56(14)
C11B C1B C5B C4B 179.38(12)
C3B C4B C5B O5B -171.56(11)
C3B C4B C5B C1B 10.56(14)
C2B C1B C11B O11B 10.62(19)
C5B C1B C11B O11B -171.54(12)
C2B C1B C11B O12B -167.03(11)
C5B C1B C11B O12B 10.81(18)
O11B C11B O12B C13B -7.31(17)
C1B C11B O12B C13B 170.42(10)
C11B O12B C13B C14B -169.96(10)
O12B C13B C14B C19B -137.39(12)
O12B C13B C14B C15B 44.33(16)
C19B C14B C15B C16B 0.0(2)
C13B C14B C15B C16B 178.27(13)
C14B C15B C16B C17B -0.6(2)
C15B C16B C17B C18B 0.4(2)
C16B C17B C18B C19B 0.5(2)
C15B C14B C19B C18B 0.9(2)
C13B C14B C19B C18B -177.44(12)
C17B C18B C19B C14B -1.1(2)
C2B C3B C32B C37B -8.58(16)
C31B C3B C32B C37B 114.70(13)
C4B C3B C32B C37B -120.99(13)
C2B C3B C32B C33B 171.34(11)
C31B C3B C32B C33B -65.38(14)
C4B C3B C32B C33B 58.93(14)
C37B C32B C33B C34B -0.06(19)
C3B C32B C33B C34B -179.98(12)
C32B C33B C34B C35B -0.5(2)
C33B C34B C35B C36B 0.6(2)
C34B C35B C36B C37B -0.2(2)
C33B C32B C37B C36B 0.45(18)
C3B C32B C37B C36B -179.63(12)
C35B C36B C37B C32B -0.3(2)
